data_8104195
loop_
_publ_author_name
'Francois, M.'
'Ben Yaich-Aerrache, H.'
'Alexandrov, O.V.'
'Yvon, K.'
'Potel, M.'
'Gougeon, P.'
'Sergent, M.'

_publ_section_title
;
 Structural phase transition in Ga Mo4 Se8 and Al Mo4S 8 by X-ray powder
 diffraction
;
_journal_name_full 'Zeitschrift fuer Kristallographie (149,1979-)'
_journal_page_first 47
_journal_page_last 55
_journal_volume 200
_journal_year 1992
_chemical_formula_sum 'Al Mo4 S8'
_space_group_IT_number 160
_symmetry_space_group_name_Hall 'P 3* -2'
_symmetry_space_group_name_H-M 'R 3 m :R'
_cell_angle_alpha 60.374
_cell_angle_beta 60.374
_cell_angle_gamma 60.374
_cell_formula_units_Z 1
_cell_length_a 6.85
_cell_length_b 6.85
_cell_length_c 6.85
_cell_volume 229.200
_citation_journal_id_ASTM ZEKRDZ
_cod_data_source_file Francois_ZEKRDZ_1992_42.cif
_cod_data_source_block Al1Mo4S8
_cod_original_cell_volume 229.2002
_cod_original_sg_symbol_Hall 'R 3 -2" (-y+z,x+z,-x+y+z)'
_cod_original_formula_sum 'Al1 Mo4 S8'
_cod_database_code 8104195

loop_
_symmetry_equiv_pos_as_xyz
x,y,z
z,x,y
y,z,x
y,x,z
z,y,x
x,z,y

loop_
_atom_site_label
_atom_site_type_symbol
_atom_site_fract_x
_atom_site_fract_y
_atom_site_fract_z
_atom_site_occupancy
_atom_site_U_iso_or_equiv
Mo1 Mo+3 0.399 0.399 0.399 1 0.0
S1 S-2 0.636 0.636 0.636 1 0.0
S2 S-2 0.64 0.64 0.097 1 0.0
Al1 Al+3 0 0 0 1 0.0
S4 S-2 0.144 0.144 0.606 1 0.0
S3 S-2 0.136 0.136 0.136 1 0.0
Mo2 Mo+3 0.399 0.399 0.814 1 0.0
